data_1535722
loop_
_publ_author_name
'Muradyan, L.A.'
'Tamazyan, R.A.'
'Kevorkov, A.M.'
'Bagdasarov, Kh.S.'
'Simonov, V.I.'

_publ_section_title
;
 Atomic structures of (La1-x Srx)2 Cu O4 with various strontium content
;
_journal_name_full Kristallografiya
_journal_page_first 861
_journal_page_last 868
_journal_volume 35
_journal_year 1990
_chemical_formula_sum 'Cu La1.8 O4 Sr0.2'
_chemical_name_systematic '(La1.8 Sr0.2) Cu O4'
_space_group_IT_number 57
_symmetry_space_group_name_Hall '-P 2c 2b'
_symmetry_space_group_name_H-M 'P b c m'
_cell_angle_alpha 90
_cell_angle_beta 90
_cell_angle_gamma 90
_cell_formula_units_Z 4
_cell_length_a 13.194
_cell_length_b 5.363
_cell_length_c 5.348
_cell_volume 378.421
_citation_journal_id_ASTM KRISAJ
_cod_data_source_file Muradyan_KRISAJ_1990_1018.cif
_cod_data_source_block Cu1La1.8O4Sr0.2
_cod_original_cell_volume 378.4214
_cod_original_formula_sum 'Cu1 La1.8 O4 Sr0.2'
_cod_database_code 1535722

loop_
_symmetry_equiv_pos_as_xyz
x,y,z
-x,-y,z+1/2
x,-y+1/2,-z
-x,y+1/2,-z+1/2
-x,-y,-z
x,y,-z-1/2
-x,y-1/2,z
x,-y-1/2,z-1/2

loop_
_atom_site_label
_atom_site_type_symbol
_atom_site_fract_x
_atom_site_fract_y
_atom_site_fract_z
_atom_site_occupancy
_atom_site_U_iso_or_equiv
La2 La+3 0.61157 0.0038 0.75 0.86 0.0
O4 O-2 0.434 -0.02 0.75 1 0.0
Sr1 Sr+2 0.11148 0.0043 0.25 0.06 0.0
O3 O-2 0.933 -0.024 0.25 1 0.0
O2 O-2 0.255 0.25 0 1 0.0
O1 O-2 0.756 0.25 0.5 1 0.0
Cu1 Cu+2 0.7501 0 0.25 1 0.0
La1 La+3 0.11148 0.0043 0.25 0.94 0.0
Sr2 Sr+2 0.61157 0.0038 0.75 0.14 0.0
